data_4348491
loop_
_publ_author_name
'Martin, Nicolas P.'
'Falaise, Cl\'ement'
'Volkringer, Christophe'
'Henry, Natacha'
'Farger, Pierre'
'Falk, Camille'
'Delahaye, Emilie'
'Rabu, Pierre'
'Loiseau, Thierry'

_publ_section_title
;
 Hydrothermal Crystallization of Uranyl Coordination Polymers Involving an
 Imidazolium Dicarboxylate Ligand: Effect of pH on the Nuclearity of
 Uranyl-Centered Subunits.
;
_journal_issue 17
_journal_name_full 'Inorganic chemistry'
_journal_page_first 8697
_journal_page_last 8705
_journal_paper_doi 10.1021/acs.inorgchem.6b01232
_journal_volume 55
_journal_year 2016
_chemical_formula_moiety '0.5(C16 H16 N4 O16 U2), 1.5(O)'
_chemical_formula_sum 'C8 H8 N2 O9.5 U'
_chemical_formula_weight 522.19
_space_group_crystal_system orthorhombic
_space_group_IT_number 58
_space_group_name_Hall '-P 2 2n'
_space_group_name_H-M_alt 'P n n m'
_atom_sites_solution_hydrogens geom
_atom_sites_solution_primary iterative
_audit_creation_date 2016-05-11
_audit_creation_method
;
Olex2 1.2
(compiled 2015.01.26 svn.r3150 for OlexSys, GUI svn.r4998)
;
_cell_angle_alpha 90
_cell_angle_beta 90
_cell_angle_gamma 90
_cell_formula_units_Z 4
_cell_length_a 5.7412(3)
_cell_length_b 14.4322(6)
_cell_length_c 15.7094(7)
_cell_measurement_reflns_used 2158
_cell_measurement_temperature 100
_cell_measurement_theta_max 28.226
_cell_measurement_theta_min 2.593
_cell_volume 1301.65(10)
_computing_cell_refinement 'SAINT v8.34A (Bruker, 2013)'
_computing_data_reduction 'SAINT v8.34A (Bruker, 2013)'
_computing_molecular_graphics 'Olex2 (Dolomanov et al., 2009)'
_computing_publication_material 'Olex2 (Dolomanov et al., 2009)'
_computing_structure_refinement 'XL (Sheldrick, 2008)'
_computing_structure_solution 'olex2.solve (Bourhis et al., 2015)'
_diffrn_ambient_temperature 100.0
_diffrn_detector 'Bruker APEX2 area detector'
_diffrn_detector_area_resol_mean 7.9
_diffrn_detector_type 'CCD area detector'
_diffrn_measured_fraction_theta_full 0.999
_diffrn_measured_fraction_theta_max 0.999
_diffrn_measurement_device 'three-circle diffractometer'
_diffrn_measurement_device_type 'Bruker APEX-II CCD'
_diffrn_measurement_method '\f and \w scans'
_diffrn_radiation_monochromator 'mirror optics'
_diffrn_radiation_probe x-ray
_diffrn_radiation_type MoK\a
_diffrn_radiation_wavelength 0.71073
_diffrn_reflns_av_R_equivalents 0.0324
_diffrn_reflns_av_unetI/netI 0.0313
_diffrn_reflns_Laue_measured_fraction_full 0.999
_diffrn_reflns_Laue_measured_fraction_max 0.999
_diffrn_reflns_limit_h_max 7
_diffrn_reflns_limit_h_min -6
_diffrn_reflns_limit_k_max 19
_diffrn_reflns_limit_k_min -18
_diffrn_reflns_limit_l_max 19
_diffrn_reflns_limit_l_min -20
_diffrn_reflns_number 6522
_diffrn_reflns_point_group_measured_fraction_full 0.999
_diffrn_reflns_point_group_measured_fraction_max 0.999
_diffrn_reflns_theta_full 25.242
_diffrn_reflns_theta_max 28.271
_diffrn_reflns_theta_min 1.916
_diffrn_source 'microfocus sealed X-ray tube'
_diffrn_source_type 'Incoatec I\ms'
_diffrn_standards_number 0
_exptl_absorpt_coefficient_mu 12.521
_exptl_absorpt_correction_T_max 0.7457
_exptl_absorpt_correction_T_min 0.4589
_exptl_absorpt_correction_type multi-scan
_exptl_absorpt_process_details
;
SADABS-2014/5 (Bruker,2014/5) was used for absorption correction.
wR2(int) was 0.0788 before and 0.0384 after correction.
The Ratio of minimum to maximum transmission is 0.6154.
The \l/2 correction factor is 0.00150.
;
_exptl_crystal_colour yellow
_exptl_crystal_colour_primary yellow
_exptl_crystal_density_diffrn 2.665
_exptl_crystal_description block
_exptl_crystal_F_000 952
_exptl_crystal_size_max 0.16
_exptl_crystal_size_mid 0.158
_exptl_crystal_size_min 0.118
_refine_diff_density_max 3.097
_refine_diff_density_min -0.888
_refine_diff_density_rms 0.204
_refine_ls_extinction_method none
_refine_ls_goodness_of_fit_ref 1.044
_refine_ls_hydrogen_treatment constr
_refine_ls_matrix_type full
_refine_ls_number_parameters 123
_refine_ls_number_reflns 1679
_refine_ls_number_restraints 0
_refine_ls_restrained_S_all 1.044
_refine_ls_R_factor_all 0.0551
_refine_ls_R_factor_gt 0.0364
_refine_ls_shift/su_max 0.000
_refine_ls_shift/su_mean 0.000
_refine_ls_structure_factor_coef Fsqd
_refine_ls_weighting_details 'w=1/[\s^2^(Fo^2^)+(0.0524P)^2^+5.3671P] where P=(Fo^2^+2Fc^2^)/3'
_refine_ls_weighting_scheme calc
_refine_ls_wR_factor_gt 0.0911
_refine_ls_wR_factor_ref 0.1027
_reflns_Friedel_coverage 0.000
_reflns_number_gt 1217
_reflns_number_total 1679
_reflns_threshold_expression 'I > 2\s(I)'
_cod_data_source_file ic6b01232_si_002.cif
_cod_data_source_block orthopnnm
_cod_original_formula_sum 'C8 H8 N2 O9.50 U'
_cod_database_code 4348491
_shelx_space_group_comment
;
The symmetry employed for this shelxl refinement is uniquely defined
by the following loop, which should always be used as a source of
symmetry information in preference to the above space-group names.
They are only intended as comments.
;
_olex2_refinement_description
;
1. Fixed Uiso
 At 1.2 times of:
  All C(H) groups, All C(H,H) groups, All C(H,H,H,H) groups
2. Others
 Fixed Sof: N1(0.5) H4AB(0.5) H4AA(0.5) H4BC(0.5) H4BD(0.5) C3(0.5) H3(0.5)
 N2(0.5) C6(0.5) H6(0.5) O1AA(0.25) O0AA(0.5)
3.a Secondary CH2 refined with riding coordinates:
 C4(H4AB,H4AA), C4(H4BC,H4BD)
3.b Aromatic/amide H refined with riding coordinates:
 C2(H2A), C2(H2B), C3(H3), C6(H6)
 Thermal parameters of the two water molecules O1AA and O0AA are large,
 probably due to their positions within voids of the structure. This may
 reflect a slight disordered situation for them.
;
_shelx_shelxl_version_number 2014/7
_olex2_submission_special_instructions 'No special instructions were received'

loop_
_space_group_symop_operation_xyz
'x, y, z'
'-x, -y, z'
'x+1/2, -y+1/2, -z+1/2'
'-x+1/2, y+1/2, -z+1/2'
'-x, -y, -z'
'x, y, -z'
'-x-1/2, y-1/2, z-1/2'
'x-1/2, -y-1/2, z-1/2'

loop_
_atom_site_label
_atom_site_type_symbol
_atom_site_fract_x
_atom_site_fract_y
_atom_site_fract_z
_atom_site_U_iso_or_equiv
_atom_site_adp_type
_atom_site_occupancy
_atom_site_site_symmetry_order
_atom_site_calc_flag
_atom_site_refinement_flags_posn
_atom_site_refinement_flags_adp
_atom_site_refinement_flags_occupancy
_atom_site_disorder_assembly
_atom_site_disorder_group
U1 U 0.0000 0.5000 0.29725(2) 0.03493(15) Uani 1 2 d S T P . .
O3 O -0.2468(10) 0.6405(3) 0.2795(3) 0.0390(12) Uani 1 1 d . . . . .
C1 C 0.065(3) 0.4562(11) 0.5000 0.064(4) Uani 1 2 d S T P . .
O4 O -0.1495(14) 0.5703(4) 0.1623(3) 0.066(2) Uani 1 1 d . . . . .
C5 C -0.2565(17) 0.6332(5) 0.2012(4) 0.045(2) Uani 1 1 d . . . . .
C2 C -0.400(2) 0.7034(8) 0.0000 0.041(2) Uani 1 2 d S T P . .
H2A H -0.2738 0.7459 0.0000 0.050 Uiso 1 2 calc RS T P A 1
H2B H -0.5495 0.6751 0.0000 0.050 Uiso 1 2 calc RS T P B 2
N1 N -0.4984(19) 0.6703(6) 0.0679(6) 0.025(2) Uani 0.5 1 d . . . C 1
C4 C -0.406(2) 0.7013(7) 0.1561(5) 0.078(4) Uani 1 1 d . . . . .
H4AB H -0.3165 0.7593 0.1486 0.094 Uiso 0.5 1 calc R . . C 1
H4AA H -0.5415 0.7158 0.1929 0.094 Uiso 0.5 1 calc R . . C 1
H4BC H -0.4269 0.7577 0.1913 0.094 Uiso 0.5 1 calc R . . C 2
H4BD H -0.5615 0.6742 0.1446 0.094 Uiso 0.5 1 calc R . . C 2
O1 O -0.2435(10) 0.4283(4) 0.2963(4) 0.0547(16) Uani 1 1 d . . . . .
O2 O 0.1175(14) 0.4204(5) 0.4287(3) 0.0635(17) Uani 1 1 d . . . . .
C3 C -0.651(2) 0.5989(8) 0.0431(9) 0.033(3) Uani 0.5 1 d . . . C 1
H3 H -0.7370 0.5589 0.0794 0.039 Uiso 0.5 1 calc R . . C 1
N2 N -0.278(3) 0.7265(9) 0.0689(9) 0.051(4) Uani 0.5 1 d . . . C 2
C6 C -0.093(4) 0.7811(11) 0.0429(13) 0.056(5) Uani 0.5 1 d . . . C 2
H6 H 0.0136 0.8126 0.0788 0.067 Uiso 0.5 1 calc R . . C 2
O1AA O -0.835(6) 0.573(2) 0.0000 0.148(13) Uani 0.5 2 d S T P D 2
O0AA O 0.046(4) 0.759(2) 0.0948(18) 0.138(9) Uani 0.5 1 d . . . E 1

loop_
_atom_site_aniso_label
_atom_site_aniso_U_11
_atom_site_aniso_U_22
_atom_site_aniso_U_33
_atom_site_aniso_U_23
_atom_site_aniso_U_13
_atom_site_aniso_U_12
U1 0.0443(2) 0.0409(2) 0.0197(2) 0.000 0.000 -0.01608(15)
O3 0.048(3) 0.045(3) 0.024(2) -0.007(2) 0.004(2) -0.013(2)
C1 0.096(12) 0.075(9) 0.022(5) 0.000 0.000 0.008(8)
O4 0.127(6) 0.048(3) 0.022(3) -0.002(2) -0.005(3) 0.042(4)
C5 0.079(6) 0.034(3) 0.021(3) -0.006(3) 0.008(4) 0.007(3)
C2 0.047(6) 0.046(6) 0.031(6) 0.000 0.000 -0.010(5)
N1 0.035(6) 0.022(4) 0.016(5) 0.001(4) 0.006(5) 0.006(4)
C4 0.153(11) 0.060(5) 0.021(4) -0.006(4) 0.005(5) 0.050(6)
O1 0.042(3) 0.049(3) 0.073(4) 0.019(3) -0.008(3) -0.017(2)
O2 0.093(5) 0.078(4) 0.019(3) 0.001(3) -0.003(3) 0.012(4)
C3 0.036(8) 0.025(5) 0.037(7) -0.003(5) -0.001(6) -0.006(5)
N2 0.063(10) 0.038(6) 0.051(9) 0.009(6) 0.020(8) 0.018(6)
C6 0.066(11) 0.039(8) 0.064(11) -0.014(8) -0.020(10) 0.033(8)
O1AA 0.14(3) 0.15(3) 0.16(3) 0.000 0.000 -0.06(2)
O0AA 0.12(2) 0.18(2) 0.111(18) -0.010(19) 0.008(14) -0.034(15)

loop_
_atom_type_symbol
_atom_type_description
_atom_type_scat_dispersion_real
_atom_type_scat_dispersion_imag
_atom_type_scat_source
C C 0.0033 0.0016 'International Tables Vol C Tables 4.2.6.8 and 6.1.1.4'
H H 0.0000 0.0000 'International Tables Vol C Tables 4.2.6.8 and 6.1.1.4'
N N 0.0061 0.0033 'International Tables Vol C Tables 4.2.6.8 and 6.1.1.4'
O O 0.0106 0.0060 'International Tables Vol C Tables 4.2.6.8 and 6.1.1.4'
U U -9.6767 9.6646 'International Tables Vol C Tables 4.2.6.8 and 6.1.1.4'

loop_
_geom_angle_atom_site_label_1
_geom_angle_atom_site_label_2
_geom_angle_atom_site_label_3
_geom_angle
_geom_angle_site_symmetry_1
_geom_angle_site_symmetry_3
O3 U1 O3 167.1(2) 2_565 .
O3 U1 O4 51.65(16) . .
O3 U1 O4 115.50(16) . 2_565
O3 U1 O4 115.50(16) 2_565 .
O3 U1 O4 51.65(16) 2_565 2_565
O3 U1 C5 141.55(17) 2_565 .
O3 U1 C5 141.55(17) . 2_565
O3 U1 C5 25.60(16) 2_565 2_565
O3 U1 C5 25.60(16) . .
O4 U1 O4 64.2(3) . 2_565
O4 U1 C5 26.06(17) 2_565 2_565
O4 U1 C5 26.06(17) . .
O4 U1 C5 90.11(19) 2_565 .
O4 U1 C5 90.11(19) . 2_565
C5 U1 C5 116.1(3) . 2_565
O1 U1 O3 91.5(2) . .
O1 U1 O3 88.4(2) 2_565 .
O1 U1 O3 91.5(2) 2_565 2_565
O1 U1 O3 88.4(2) . 2_565
O1 U1 O4 87.6(3) 2_565 2_565
O1 U1 O4 91.6(3) 2_565 .
O1 U1 O4 87.6(3) . .
O1 U1 O4 91.6(3) . 2_565
O1 U1 C5 90.6(3) 2_565 .
O1 U1 C5 90.6(3) . 2_565
O1 U1 C5 88.9(3) 2_565 2_565
O1 U1 C5 88.9(3) . .
O1 U1 O1 179.1(4) . 2_565
O1 U1 O2 93.7(3) . 2_565
O1 U1 O2 87.1(3) 2_565 2_565
O1 U1 O2 87.1(3) . .
O1 U1 O2 93.7(3) 2_565 .
O2 U1 O3 129.14(18) . .
O2 U1 O3 63.72(18) . 2_565
O2 U1 O3 129.15(18) 2_565 2_565
O2 U1 O3 63.72(18) 2_565 .
O2 U1 O4 115.4(2) 2_565 .
O2 U1 O4 174.7(2) . .
O2 U1 O4 115.4(2) . 2_565
O2 U1 O4 174.7(2) 2_565 2_565
O2 U1 C5 154.3(2) . .
O2 U1 C5 89.3(2) . 2_565
O2 U1 C5 154.3(2) 2_565 2_565
O2 U1 C5 89.3(2) 2_565 .
O2 U1 O2 65.7(3) . 2_565
C5 O3 U1 93.9(5) . .
O2 C1 C1 118.1(7) 6_556 5_566
O2 C1 C1 118.1(7) . 5_566
O2 C1 O2 123.8(13) . 6_556
C5 O4 U1 92.8(4) . .
O3 C5 U1 60.5(4) . .
O3 C5 O4 121.6(7) . .
O3 C5 C4 116.4(7) . .
O4 C5 U1 61.1(4) . .
O4 C5 C4 122.0(6) . .
C4 C5 U1 175.3(7) . .
N1 C2 N1 110.5(13) 6 .
N2 C2 N2 108.8(16) . 6
C2 N1 C4 118.7(10) . .
C2 N1 C3 108.2(10) . .
C3 N1 C4 132.2(10) . .
C5 C4 N1 115.6(7) . .
C5 C4 N2 107.0(9) . .
C1 O2 U1 119.1(7) . .
C3 C3 N1 106.1(7) 6 .
C2 N2 C4 113.5(12) . .
C2 N2 C6 107.8(14) . .
C6 N2 C4 137.4(15) . .
C6 C6 N2 107.2(10) 6 .

loop_
_geom_bond_atom_site_label_1
_geom_bond_atom_site_label_2
_geom_bond_distance
_geom_bond_site_symmetry_2
U1 O3 2.489(6) 2_565
U1 O3 2.489(6) .
U1 O4 2.503(5) 2_565
U1 O4 2.503(5) .
U1 C5 2.854(8) 2_565
U1 C5 2.854(8) .
U1 O1 1.739(5) 2_565
U1 O1 1.739(5) .
U1 O2 2.458(6) 2_565
U1 O2 2.458(6) .
O3 C5 1.236(8) .
C1 C1 1.47(3) 5_566
C1 O2 1.269(9) .
C1 O2 1.269(9) 6_556
O4 C5 1.255(8) .
C5 C4 1.485(12) .
C2 N1 1.298(12) .
C2 N1 1.298(12) 6
C2 N2 1.331(17) .
C2 N2 1.331(17) 6
N1 C4 1.550(14) .
N1 C3 1.409(16) .
C4 N2 1.597(17) .
C3 C3 1.35(3) 6
N2 C6 1.38(3) .
C6 C6 1.35(4) 6
